data_7159878
loop_
_publ_author_name
'Shaikh, Aijaz'
'Sahoo, Satyajit'
'Marder, Seth R.'
'Barlow, Stephen'
'Mohapatra, Swagat K.'

_publ_section_title
;
 Reductive dimerization of benzothiazolium salts.
;
_journal_issue 10
_journal_name_full 'Organic &amp; biomolecular chemistry'
_journal_page_first 2115
_journal_page_last 2123
_journal_paper_doi 10.1039/d3ob01871g
_journal_volume 22
_journal_year 2024
_chemical_formula_sum 'C30 H28 N2 S2'
_chemical_formula_weight 480.66
_space_group_crystal_system triclinic
_space_group_IT_number 2
_space_group_name_Hall '-P 1'
_space_group_name_H-M_alt 'P -1'
_atom_sites_solution_hydrogens geom
_audit_creation_method SHELXL-2019/1
_audit_update_record
;
2023-10-14 deposited with the CCDC.	2024-01-24 downloaded from the CCDC.
;
_cell_angle_alpha 72.225(9)
_cell_angle_beta 77.082(11)
_cell_angle_gamma 88.777(10)
_cell_formula_units_Z 4
_cell_length_a 12.016(4)
_cell_length_b 14.397(5)
_cell_length_c 15.879(6)
_cell_measurement_reflns_used 9930
_cell_measurement_temperature 298(2)
_cell_measurement_theta_max 26.85
_cell_measurement_theta_min 2.59
_cell_volume 2546.4(16)
_computing_cell_refinement 'Bruker SAINT'
_computing_data_collection 'Bruker APEX2'
_computing_data_reduction 'Bruker SAINT'
_computing_molecular_graphics 'Bruker SHELXTL'
_computing_publication_material 'Bruker SHELXTL'
_computing_structure_refinement 'SHELXL-2019/1 (Sheldrick, 2019)'
_computing_structure_solution 'SHELXS-97 (Sheldrick 2008)'
_diffrn_ambient_temperature 298(2)
_diffrn_measured_fraction_theta_full 0.994
_diffrn_measured_fraction_theta_max 0.994
_diffrn_measurement_device_type 'Bruker APEX-II CCD'
_diffrn_measurement_method '\f and \w scans'
_diffrn_radiation_type MoK\a
_diffrn_radiation_wavelength 0.71073
_diffrn_reflns_av_R_equivalents 0.0614
_diffrn_reflns_av_unetI/netI 0.0378
_diffrn_reflns_Laue_measured_fraction_full 0.994
_diffrn_reflns_Laue_measured_fraction_max 0.994
_diffrn_reflns_limit_h_max 15
_diffrn_reflns_limit_h_min -15
_diffrn_reflns_limit_k_max 18
_diffrn_reflns_limit_k_min -18
_diffrn_reflns_limit_l_max 20
_diffrn_reflns_limit_l_min -20
_diffrn_reflns_number 78849
_diffrn_reflns_point_group_measured_fraction_full 0.994
_diffrn_reflns_point_group_measured_fraction_max 0.994
_diffrn_reflns_theta_full 25.242
_diffrn_reflns_theta_max 27.533
_diffrn_reflns_theta_min 2.248
_exptl_absorpt_coefficient_mu 0.230
_exptl_absorpt_correction_T_max 0.7456
_exptl_absorpt_correction_T_min 0.6492
_exptl_absorpt_correction_type multi-scan
_exptl_absorpt_process_details
;
Krause, L., Herbst-Irmer, R., Sheldrick G.M. & Stalke D.,
 J. Appl. Cryst. 48 (2015) 3-10
;
_exptl_crystal_colour colourless
_exptl_crystal_density_diffrn 1.254
_exptl_crystal_description block
_exptl_crystal_F_000 1016.0
_exptl_crystal_size_max 0.27
_exptl_crystal_size_mid 0.23
_exptl_crystal_size_min 0.19
_refine_diff_density_max 0.248
_refine_diff_density_min -0.343
_refine_diff_density_rms 0.045
_refine_ls_extinction_method none
_refine_ls_goodness_of_fit_ref 1.253
_refine_ls_hydrogen_treatment constr
_refine_ls_matrix_type full
_refine_ls_number_parameters 621
_refine_ls_number_reflns 11676
_refine_ls_number_restraints 0
_refine_ls_restrained_S_all 1.253
_refine_ls_R_factor_all 0.0843
_refine_ls_R_factor_gt 0.0497
_refine_ls_shift/su_max 0.000
_refine_ls_shift/su_mean 0.000
_refine_ls_structure_factor_coef Fsqd
_refine_ls_weighting_details 'w=1/[\s^2^(Fo^2^)+(0.1000P)^2^+0.0270P] where P=(Fo^2^+2Fc^2^)/3'
_refine_ls_weighting_scheme calc
_refine_ls_wR_factor_gt 0.1484
_refine_ls_wR_factor_ref 0.1882
_reflns_Friedel_coverage 0.000
_reflns_number_gt 8146
_reflns_number_total 11747
_reflns_threshold_expression 'I > 2\s(I)'
_cod_data_source_file d3ob01871g2.cif
_cod_data_source_block T-MBThiazine
_cod_original_cell_volume 2546.3(15)
_cod_database_code 7159878
_shelx_shelxl_version_number 2019/1
_shelx_space_group_comment
;
The symmetry employed for this shelxl refinement is uniquely defined
by the following loop, which should always be used as a source of
symmetry information in preference to the above space-group names.
They are only intended as comments.
;

loop_
_space_group_symop_operation_xyz
'x, y, z'
'-x, -y, -z'

loop_
_atom_site_label
_atom_site_type_symbol
_atom_site_fract_x
_atom_site_fract_y
_atom_site_fract_z
_atom_site_U_iso_or_equiv
_atom_site_adp_type
_atom_site_occupancy
_atom_site_site_symmetry_order
_atom_site_calc_flag
_atom_site_refinement_flags_posn
_atom_site_refinement_flags_adp
_atom_site_refinement_flags_occupancy
_atom_site_disorder_assembly
_atom_site_disorder_group
S1 S 0.36956(4) 0.72264(4) 0.02242(4) 0.04647(15) Uani 1 1 d . . . . .
S2 S 0.02672(5) 0.69239(4) -0.02676(4) 0.05241(16) Uani 1 1 d . . . . .
S4 S 0.28288(5) 0.67849(4) 0.40932(4) 0.05449(17) Uani 1 1 d . . . . .
S3 S 0.48731(6) 0.93048(4) 0.40966(5) 0.06236(19) Uani 1 1 d . . . . .
N1 N 0.13364(14) 0.77749(11) 0.06795(12) 0.0453(4) Uani 1 1 d . . . . .
N2 N 0.26813(14) 0.74989(11) -0.11970(11) 0.0418(4) Uani 1 1 d . . . . .
N4 N 0.38607(18) 0.85106(15) 0.29032(12) 0.0580(5) Uani 1 1 d . . . . .
N3 N 0.27538(17) 0.84201(13) 0.48850(12) 0.0528(5) Uani 1 1 d . . . . .
C7 C 0.13920(17) 0.69008(13) 0.03830(14) 0.0408(4) Uani 1 1 d . . . . .
C22 C 0.25693(16) 0.68441(13) -0.02710(13) 0.0386(4) Uani 1 1 d . . . . .
C23 C 0.27831(16) 0.57982(13) -0.02945(13) 0.0398(4) Uani 1 1 d . . . . .
C8 C 0.11304(17) 0.59870(14) 0.12131(13) 0.0427(4) Uani 1 1 d . . . . .
C24 C 0.23695(19) 0.54726(14) -0.09122(14) 0.0471(5) Uani 1 1 d . . . . .
H24 H 0.199706 0.589703 -0.131754 0.057 Uiso 1 1 calc R U . . .
C16 C 0.32748(18) 0.84376(14) 0.00013(14) 0.0458(5) Uani 1 1 d . . . . .
C6 C 0.19297(18) 0.82269(14) -0.14566(14) 0.0446(5) Uani 1 1 d . . . . .
C21 C 0.21150(18) 0.85855(14) 0.02530(13) 0.0436(4) Uani 1 1 d . . . . .
C28 C 0.33503(19) 0.51504(15) 0.02826(15) 0.0489(5) Uani 1 1 d . . . . .
H28 H 0.364221 0.535415 0.069608 0.059 Uiso 1 1 calc R U . . .
C15 C 0.38209(19) 0.76004(17) -0.17849(15) 0.0537(5) Uani 1 1 d . . . . .
H15A H 0.376054 0.774018 -0.240362 0.081 Uiso 1 1 calc R U . . .
H15B H 0.420302 0.700330 -0.160935 0.081 Uiso 1 1 calc R U . . .
H15C H 0.425023 0.812473 -0.172911 0.081 Uiso 1 1 calc R U . . .
C51 C 0.40074(19) 0.77595(15) 0.37201(14) 0.0468(5) Uani 1 1 d . . . . .
C36 C 0.1808(2) 0.83308(16) 0.45338(14) 0.0503(5) Uani 1 1 d . . . . .
C13 C 0.1476(2) 0.59665(16) 0.20017(14) 0.0516(5) Uani 1 1 d . . . . .
H13 H 0.184841 0.651522 0.202450 0.062 Uiso 1 1 calc R U . . .
C52 C 0.51273(19) 0.72568(17) 0.35410(14) 0.0519(5) Uani 1 1 d . . . . .
C37 C 0.39145(19) 0.81727(15) 0.45452(14) 0.0481(5) Uani 1 1 d . . . . .
C5 C 0.2310(2) 0.91284(16) -0.21178(15) 0.0560(6) Uani 1 1 d . . . . .
H5 H 0.308752 0.926994 -0.236756 0.067 Uiso 1 1 calc R U . . .
C31 C 0.17136(19) 0.75825(16) 0.41527(14) 0.0495(5) Uani 1 1 d . . . . .
C38 C 0.4370(2) 0.74731(16) 0.53152(15) 0.0522(5) Uani 1 1 d . . . . .
C17 C 0.4055(2) 0.92293(17) -0.04196(17) 0.0578(6) Uani 1 1 d . . . . .
H17 H 0.482469 0.912574 -0.060976 0.069 Uiso 1 1 calc R U . . .
C25 C 0.2510(2) 0.45182(16) -0.09260(17) 0.0546(5) Uani 1 1 d . . . . .
H25 H 0.221797 0.431167 -0.133777 0.066 Uiso 1 1 calc R U . . .
C26 C 0.30691(19) 0.38679(15) -0.03479(17) 0.0534(5) Uani 1 1 d . . . . .
C9 C 0.0570(2) 0.51508(15) 0.12175(16) 0.0521(5) Uani 1 1 d . . . . .
H9 H 0.032421 0.514607 0.070334 0.063 Uiso 1 1 calc R U . . .
C27 C 0.3492(2) 0.41985(16) 0.02559(18) 0.0571(6) Uani 1 1 d . . . . .
H27 H 0.387904 0.377625 0.065123 0.069 Uiso 1 1 calc R U . . .
C20 C 0.1764(2) 0.95465(15) 0.01057(16) 0.0562(6) Uani 1 1 d . . . . .
H20 H 0.099484 0.966221 0.027989 0.067 Uiso 1 1 calc R U . . .
C39 C 0.3621(2) 0.68105(18) 0.60297(15) 0.0592(6) Uani 1 1 d . . . . .
H39 H 0.284161 0.681625 0.605060 0.071 Uiso 1 1 calc R U . . .
C57 C 0.6093(2) 0.77879(19) 0.29298(16) 0.0588(6) Uani 1 1 d . . . . .
H57 H 0.603263 0.843187 0.259033 0.071 Uiso 1 1 calc R U . . .
C50 C 0.3603(2) 0.94769(18) 0.28530(16) 0.0606(6) Uani 1 1 d . . . . .
C1 C 0.07560(19) 0.80512(16) -0.10816(15) 0.0508(5) Uani 1 1 d . . . . .
C55 C 0.7269(2) 0.6400(2) 0.33142(19) 0.0680(7) Uani 1 1 d . . . . .
C30 C 0.0212(2) 0.79496(18) 0.11650(19) 0.0666(7) Uani 1 1 d . . . . .
H30A H 0.029729 0.829326 0.158028 0.100 Uiso 1 1 calc R U . . .
H30B H -0.020169 0.733640 0.149654 0.100 Uiso 1 1 calc R U . . .
H30C H -0.020092 0.833443 0.073825 0.100 Uiso 1 1 calc R U . . .
C4 C 0.1527(3) 0.98058(19) -0.23976(18) 0.0725(7) Uani 1 1 d . . . . .
H4 H 0.178597 1.039205 -0.284880 0.087 Uiso 1 1 calc R U . . .
C32 C 0.0752(2) 0.74682(19) 0.38491(17) 0.0628(6) Uani 1 1 d . . . . .
H32 H 0.071588 0.698230 0.358047 0.075 Uiso 1 1 calc R U . . .
C18 C 0.3694(3) 1.01731(18) -0.05580(19) 0.0693(7) Uani 1 1 d . . . . .
H18 H 0.421898 1.070363 -0.082602 0.083 Uiso 1 1 calc R U . . .
C12 C 0.1270(2) 0.51371(18) 0.27481(16) 0.0626(6) Uani 1 1 d . . . . .
H12 H 0.150884 0.513881 0.326600 0.075 Uiso 1 1 calc R U . . .
C11 C 0.0719(2) 0.43046(18) 0.27460(17) 0.0647(7) Uani 1 1 d . . . . .
C10 C 0.0369(2) 0.43281(17) 0.19665(18) 0.0634(6) Uani 1 1 d . . . . .
H10 H -0.000707 0.377951 0.194798 0.076 Uiso 1 1 calc R U . . .
C59 C 0.3678(3) 0.8159(2) 0.21776(16) 0.0792(9) Uani 1 1 d . . . . .
H59A H 0.287593 0.802267 0.225893 0.119 Uiso 1 1 calc R U . . .
H59B H 0.408033 0.757316 0.219046 0.119 Uiso 1 1 calc R U . . .
H59C H 0.395788 0.864844 0.160343 0.119 Uiso 1 1 calc R U . . .
C56 C 0.7134(2) 0.7364(2) 0.28266(19) 0.0699(7) Uani 1 1 d . . . . .
H56 H 0.776626 0.773208 0.241882 0.084 Uiso 1 1 calc R U . . .
C53 C 0.5249(2) 0.62891(17) 0.40029(18) 0.0630(6) Uani 1 1 d . . . . .
H53 H 0.461183 0.590983 0.439031 0.076 Uiso 1 1 calc R U . . .
C43 C 0.5525(2) 0.7447(2) 0.53300(18) 0.0665(7) Uani 1 1 d . . . . .
H43 H 0.604732 0.788953 0.486726 0.080 Uiso 1 1 calc R U . . .
C35 C 0.0893(2) 0.89362(19) 0.45879(19) 0.0682(7) Uani 1 1 d . . . . .
H35 H 0.093468 0.944809 0.482411 0.082 Uiso 1 1 calc R U . . .
C46 C 0.4040(2) 0.99522(18) 0.33626(18) 0.0635(6) Uani 1 1 d . . . . .
C19 C 0.2559(3) 1.03165(17) -0.02968(19) 0.0674(7) Uani 1 1 d . . . . .
H19 H 0.231685 1.095084 -0.039355 0.081 Uiso 1 1 calc R U . . .
C45 C 0.2634(3) 0.8974(2) 0.55354(18) 0.0710(7) Uani 1 1 d . . . . .
H45A H 0.269037 0.966069 0.521434 0.107 Uiso 1 1 calc R U . . .
H45B H 0.323071 0.881697 0.586230 0.107 Uiso 1 1 calc R U . . .
H45C H 0.190410 0.880656 0.595496 0.107 Uiso 1 1 calc R U . . .
C40 C 0.4026(3) 0.6141(2) 0.67118(17) 0.0699(7) Uani 1 1 d . . . . .
H40 H 0.350719 0.570048 0.717961 0.084 Uiso 1 1 calc R U . . .
C54 C 0.6302(2) 0.5875(2) 0.38989(19) 0.0693(7) Uani 1 1 d . . . . .
H54 H 0.636055 0.522744 0.423063 0.083 Uiso 1 1 calc R U . . .
C33 C -0.0154(3) 0.8057(2) 0.3935(2) 0.0745(7) Uani 1 1 d . . . . .
H33 H -0.081004 0.795637 0.374923 0.089 Uiso 1 1 calc R U . . .
C2 C -0.0001(2) 0.8764(2) -0.13622(19) 0.0708(7) Uani 1 1 d . . . . .
H2 H -0.077855 0.865055 -0.109632 0.085 Uiso 1 1 calc R U . . .
C41 C 0.5159(3) 0.6104(2) 0.67229(19) 0.0761(8) Uani 1 1 d . . . . .
C34 C -0.0072(3) 0.8796(2) 0.4300(2) 0.0797(8) Uani 1 1 d . . . . .
H34 H -0.067465 0.920569 0.435341 0.096 Uiso 1 1 calc R U . . .
C3 C 0.0382(3) 0.9631(2) -0.2025(2) 0.0811(9) Uani 1 1 d . . . . .
H3 H -0.013295 1.009541 -0.221795 0.097 Uiso 1 1 calc R U . . .
C42 C 0.5907(3) 0.6775(2) 0.6020(2) 0.0775(8) Uani 1 1 d . . . . .
H42 H 0.668345 0.677395 0.601261 0.093 Uiso 1 1 calc R U . . .
C60 C 0.3815(3) 1.0918(2) 0.3310(2) 0.0826(9) Uani 1 1 d . . . . .
H60 H 0.407963 1.120406 0.368495 0.099 Uiso 1 1 calc R U . . .
C29 C 0.3211(3) 0.28350(17) -0.0388(2) 0.0824(9) Uani 1 1 d . . . . .
H29A H 0.250564 0.258060 -0.043916 0.124 Uiso 1 1 calc R U . . .
H29B H 0.341371 0.243415 0.015597 0.124 Uiso 1 1 calc R U . . .
H29C H 0.380380 0.283442 -0.090542 0.124 Uiso 1 1 calc R U . . .
C58 C 0.8404(3) 0.5935(2) 0.3240(3) 0.0925(10) Uani 1 1 d . . . . .
H58A H 0.837804 0.538391 0.377071 0.139 Uiso 1 1 calc R U . . .
H58B H 0.899203 0.640165 0.319090 0.139 Uiso 1 1 calc R U . . .
H58C H 0.856581 0.572103 0.271030 0.139 Uiso 1 1 calc R U . . .
C49 C 0.2945(3) 1.0025(2) 0.2264(2) 0.0856(9) Uani 1 1 d . . . . .
H49 H 0.262146 0.973388 0.192076 0.103 Uiso 1 1 calc R U . . .
C14 C 0.0494(4) 0.3394(2) 0.3568(2) 0.1070(12) Uani 1 1 d . . . . .
H14A H -0.009108 0.298163 0.352093 0.161 Uiso 1 1 calc R U . . .
H14B H 0.024780 0.357849 0.411061 0.161 Uiso 1 1 calc R U . . .
H14C H 0.118317 0.304722 0.359310 0.161 Uiso 1 1 calc R U . . .
C44 C 0.5586(4) 0.5359(3) 0.7464(2) 0.1154(14) Uani 1 1 d . . . . .
H44A H 0.571822 0.476539 0.730987 0.173 Uiso 1 1 calc R U . . .
H44B H 0.502477 0.523134 0.802654 0.173 Uiso 1 1 calc R U . . .
H44C H 0.628737 0.560770 0.752859 0.173 Uiso 1 1 calc R U . . .
C48 C 0.2779(3) 1.0995(3) 0.2194(3) 0.1104(14) Uani 1 1 d . . . . .
H48 H 0.236421 1.135159 0.178461 0.132 Uiso 1 1 calc R U . . .
C47 C 0.3203(3) 1.1452(3) 0.2708(3) 0.1048(12) Uani 1 1 d . . . . .
H47 H 0.307918 1.210647 0.264981 0.126 Uiso 1 1 calc R U . . .

loop_
_atom_site_aniso_label
_atom_site_aniso_U_11
_atom_site_aniso_U_22
_atom_site_aniso_U_33
_atom_site_aniso_U_23
_atom_site_aniso_U_13
_atom_site_aniso_U_12
S1 0.0398(3) 0.0515(3) 0.0529(3) -0.0194(2) -0.0157(2) 0.0007(2)
S2 0.0397(3) 0.0542(3) 0.0625(4) -0.0127(3) -0.0171(2) -0.0024(2)
S4 0.0498(3) 0.0585(3) 0.0583(3) -0.0284(3) -0.0032(3) -0.0078(2)
S3 0.0676(4) 0.0584(3) 0.0710(4) -0.0250(3) -0.0280(3) -0.0067(3)
N1 0.0428(10) 0.0412(8) 0.0491(10) -0.0165(7) -0.0008(8) -0.0013(7)
N2 0.0431(9) 0.0421(8) 0.0379(8) -0.0106(7) -0.0073(7) 0.0002(7)
N4 0.0617(12) 0.0720(12) 0.0420(10) -0.0170(9) -0.0149(9) -0.0114(10)
N3 0.0585(12) 0.0630(11) 0.0472(10) -0.0286(9) -0.0172(9) 0.0088(9)
C7 0.0375(10) 0.0394(9) 0.0452(11) -0.0135(8) -0.0075(8) -0.0020(7)
C22 0.0373(10) 0.0424(10) 0.0374(10) -0.0136(8) -0.0090(8) -0.0002(8)
C23 0.0384(10) 0.0393(9) 0.0423(10) -0.0145(8) -0.0077(8) 0.0002(8)
C8 0.0395(11) 0.0430(10) 0.0426(11) -0.0124(8) -0.0044(8) 0.0002(8)
C24 0.0495(12) 0.0450(11) 0.0483(11) -0.0150(9) -0.0133(9) 0.0024(9)
C16 0.0480(12) 0.0489(11) 0.0440(11) -0.0182(9) -0.0115(9) -0.0058(9)
C6 0.0516(12) 0.0431(10) 0.0429(11) -0.0150(8) -0.0164(9) 0.0038(9)
C21 0.0480(12) 0.0439(10) 0.0413(10) -0.0166(8) -0.0100(9) -0.0026(8)
C28 0.0502(12) 0.0483(11) 0.0522(12) -0.0175(9) -0.0172(10) 0.0056(9)
C15 0.0496(13) 0.0590(13) 0.0457(12) -0.0142(10) 0.0005(10) -0.0003(10)
C51 0.0497(12) 0.0532(11) 0.0393(11) -0.0182(9) -0.0068(9) -0.0084(9)
C36 0.0545(13) 0.0558(12) 0.0399(11) -0.0140(9) -0.0103(9) 0.0040(10)
C13 0.0532(13) 0.0554(12) 0.0451(12) -0.0173(9) -0.0064(10) -0.0016(10)
C52 0.0484(12) 0.0662(14) 0.0445(11) -0.0263(10) -0.0033(9) -0.0094(10)
C37 0.0533(13) 0.0536(12) 0.0420(11) -0.0203(9) -0.0121(9) -0.0014(9)
C5 0.0699(16) 0.0497(12) 0.0465(12) -0.0109(10) -0.0145(11) 0.0005(10)
C31 0.0490(12) 0.0567(12) 0.0417(11) -0.0149(9) -0.0079(9) -0.0042(9)
C38 0.0632(14) 0.0580(12) 0.0431(11) -0.0236(10) -0.0170(10) 0.0084(10)
C17 0.0536(14) 0.0615(14) 0.0612(14) -0.0207(11) -0.0146(11) -0.0149(10)
C25 0.0567(14) 0.0488(12) 0.0635(14) -0.0246(10) -0.0134(11) -0.0030(10)
C26 0.0484(13) 0.0429(11) 0.0687(14) -0.0196(10) -0.0095(11) 0.0012(9)
C9 0.0513(13) 0.0498(11) 0.0517(12) -0.0127(10) -0.0080(10) -0.0056(9)
C27 0.0543(14) 0.0465(11) 0.0707(15) -0.0145(11) -0.0204(12) 0.0111(10)
C20 0.0664(15) 0.0416(11) 0.0637(14) -0.0209(10) -0.0142(12) 0.0023(10)
C39 0.0698(16) 0.0672(14) 0.0443(12) -0.0231(11) -0.0133(11) 0.0117(12)
C57 0.0551(14) 0.0669(14) 0.0514(13) -0.0182(11) -0.0046(11) -0.0111(11)
C50 0.0541(14) 0.0676(15) 0.0497(13) -0.0009(11) -0.0135(11) -0.0105(11)
C1 0.0508(13) 0.0513(12) 0.0523(12) -0.0127(10) -0.0207(10) 0.0060(9)
C55 0.0554(15) 0.0816(18) 0.0679(16) -0.0345(14) 0.0008(12) -0.0022(13)
C30 0.0571(15) 0.0571(13) 0.0750(17) -0.0251(12) 0.0127(12) 0.0017(11)
C4 0.099(2) 0.0541(14) 0.0568(15) -0.0028(11) -0.0221(15) 0.0103(14)
C32 0.0612(15) 0.0734(16) 0.0549(14) -0.0196(12) -0.0146(12) -0.0046(12)
C18 0.081(2) 0.0521(13) 0.0730(17) -0.0146(12) -0.0187(14) -0.0231(12)
C12 0.0653(16) 0.0696(15) 0.0445(12) -0.0073(11) -0.0101(11) 0.0032(12)
C11 0.0628(16) 0.0582(14) 0.0556(14) -0.0005(11) -0.0017(12) -0.0003(11)
C10 0.0644(16) 0.0490(12) 0.0666(16) -0.0072(11) -0.0076(12) -0.0126(11)
C59 0.0764(19) 0.123(2) 0.0403(13) -0.0287(14) -0.0105(12) -0.0268(17)
C56 0.0517(15) 0.0851(18) 0.0633(16) -0.0201(14) 0.0037(12) -0.0126(13)
C53 0.0561(15) 0.0585(14) 0.0670(15) -0.0226(12) 0.0062(12) -0.0070(11)
C43 0.0645(16) 0.0805(17) 0.0612(15) -0.0264(13) -0.0220(12) 0.0075(13)
C35 0.0780(18) 0.0673(15) 0.0702(16) -0.0277(13) -0.0310(14) 0.0181(13)
C46 0.0624(15) 0.0545(13) 0.0664(15) -0.0064(11) -0.0165(12) -0.0075(11)
C19 0.0816(19) 0.0440(12) 0.0799(18) -0.0202(12) -0.0228(15) -0.0046(12)
C45 0.0835(19) 0.0841(17) 0.0660(16) -0.0470(14) -0.0266(14) 0.0214(15)
C40 0.091(2) 0.0727(16) 0.0440(13) -0.0176(12) -0.0126(13) 0.0187(14)
C54 0.0630(16) 0.0654(15) 0.0737(17) -0.0271(13) 0.0043(13) 0.0015(12)
C33 0.0699(18) 0.0849(18) 0.0766(18) -0.0240(15) -0.0341(15) 0.0072(14)
C2 0.0626(16) 0.0757(17) 0.0726(17) -0.0147(14) -0.0254(14) 0.0185(13)
C41 0.098(2) 0.0854(19) 0.0548(15) -0.0293(14) -0.0305(15) 0.0362(17)
C34 0.0735(19) 0.089(2) 0.085(2) -0.0284(16) -0.0350(16) 0.0278(15)
C3 0.091(2) 0.0685(17) 0.0794(19) -0.0076(14) -0.0333(17) 0.0283(15)
C42 0.0757(19) 0.100(2) 0.0728(18) -0.0387(17) -0.0346(16) 0.0271(16)
C60 0.077(2) 0.0610(16) 0.100(2) -0.0120(15) -0.0164(17) -0.0039(14)
C29 0.088(2) 0.0452(13) 0.123(3) -0.0345(15) -0.0323(19) 0.0090(13)
C58 0.0593(18) 0.102(2) 0.109(3) -0.037(2) 0.0004(17) 0.0073(16)
C49 0.0720(19) 0.098(2) 0.0714(19) 0.0075(16) -0.0296(15) -0.0165(16)
C14 0.122(3) 0.082(2) 0.081(2) 0.0184(17) -0.011(2) -0.014(2)
C44 0.135(3) 0.131(3) 0.079(2) -0.018(2) -0.048(2) 0.058(3)
C48 0.084(2) 0.098(3) 0.115(3) 0.026(2) -0.035(2) 0.004(2)
C47 0.085(2) 0.069(2) 0.137(3) 0.003(2) -0.027(2) 0.0051(17)

loop_
_atom_type_symbol
_atom_type_description
_atom_type_scat_dispersion_real
_atom_type_scat_dispersion_imag
_atom_type_scat_source
C C 0.0033 0.0016 'International Tables Vol C Tables 4.2.6.8 and 6.1.1.4'
H H 0.0000 0.0000 'International Tables Vol C Tables 4.2.6.8 and 6.1.1.4'
N N 0.0061 0.0033 'International Tables Vol C Tables 4.2.6.8 and 6.1.1.4'
S S 0.1246 0.1234 'International Tables Vol C Tables 4.2.6.8 and 6.1.1.4'

loop_
_geom_angle_atom_site_label_1
_geom_angle_atom_site_label_2
_geom_angle_atom_site_label_3
_geom_angle
_geom_angle_site_symmetry_1
_geom_angle_site_symmetry_3
_geom_angle_publ_flag
C16 S1 C22 93.56(9) . . ?
C1 S2 C7 94.89(10) . . ?
C31 S4 C51 95.36(10) . . ?
C46 S3 C37 94.60(11) . . ?
C21 N1 C30 117.10(17) . . ?
C21 N1 C7 123.10(16) . . ?
C30 N1 C7 115.25(17) . . ?
C6 N2 C22 124.39(16) . . ?
C6 N2 C15 117.10(17) . . ?
C22 N2 C15 115.29(16) . . ?
C50 N4 C59 117.6(2) . . ?
C50 N4 C51 124.85(18) . . ?
C59 N4 C51 115.6(2) . . ?
C36 N3 C37 125.71(17) . . ?
C36 N3 C45 117.76(19) . . ?
C37 N3 C45 115.50(19) . . ?
N1 C7 C8 109.68(16) . . ?
N1 C7 C22 112.78(15) . . ?
C8 C7 C22 111.22(15) . . ?
N1 C7 S2 109.35(13) . . ?
C8 C7 S2 107.08(13) . . ?
C22 C7 S2 106.51(13) . . ?
N2 C22 C23 109.53(15) . . ?
N2 C22 C7 113.30(15) . . ?
C23 C22 C7 111.55(15) . . ?
N2 C22 S1 108.44(13) . . ?
C23 C22 S1 107.91(13) . . ?
C7 C22 S1 105.87(13) . . ?
C28 C23 C24 117.96(18) . . ?
C28 C23 C22 123.09(17) . . ?
C24 C23 C22 118.95(17) . . ?
C9 C8 C13 117.43(19) . . ?
C9 C8 C7 122.61(19) . . ?
C13 C8 C7 119.95(18) . . ?
C25 C24 C23 120.3(2) . . ?
C17 C16 C21 120.3(2) . . ?
C17 C16 S1 122.08(18) . . ?
C21 C16 S1 117.65(15) . . ?
N2 C6 C1 119.77(18) . . ?
N2 C6 C5 121.9(2) . . ?
C1 C6 C5 118.3(2) . . ?
C16 C21 C20 118.61(19) . . ?
C16 C21 N1 119.49(17) . . ?
C20 C21 N1 121.8(2) . . ?
C23 C28 C27 121.1(2) . . ?
N4 C51 C52 111.20(17) . . ?
N4 C51 C37 112.07(17) . . ?
C52 C51 C37 111.29(17) . . ?
N4 C51 S4 109.77(15) . . ?
C52 C51 S4 106.58(14) . . ?
C37 C51 S4 105.62(14) . . ?
C35 C36 N3 122.1(2) . . ?
C35 C36 C31 116.9(2) . . ?
N3 C36 C31 120.9(2) . . ?
C12 C13 C8 120.5(2) . . ?
C53 C52 C57 117.6(2) . . ?
C53 C52 C51 122.2(2) . . ?
C57 C52 C51 120.1(2) . . ?
N3 C37 C38 110.41(17) . . ?
N3 C37 C51 112.35(17) . . ?
C38 C37 C51 111.92(17) . . ?
N3 C37 S3 109.25(14) . . ?
C38 C37 S3 106.97(15) . . ?
C51 C37 S3 105.65(14) . . ?
C4 C5 C6 120.0(2) . . ?
C32 C31 C36 120.6(2) . . ?
C32 C31 S4 120.80(18) . . ?
C36 C31 S4 118.61(17) . . ?
C39 C38 C43 117.3(2) . . ?
C39 C38 C37 119.8(2) . . ?
C43 C38 C37 122.9(2) . . ?
C18 C17 C16 120.3(2) . . ?
C26 C25 C24 121.9(2) . . ?
C25 C26 C27 117.6(2) . . ?
C25 C26 C29 120.3(2) . . ?
C27 C26 C29 122.1(2) . . ?
C10 C9 C8 121.5(2) . . ?
C26 C27 C28 121.2(2) . . ?
C19 C20 C21 119.8(2) . . ?
C38 C39 C40 120.5(3) . . ?
C56 C57 C52 120.5(2) . . ?
C46 C50 N4 120.7(2) . . ?
C46 C50 C49 117.0(3) . . ?
N4 C50 C49 122.3(3) . . ?
C2 C1 C6 119.9(2) . . ?
C2 C1 S2 121.3(2) . . ?
C6 C1 S2 118.79(16) . . ?
C54 C55 C56 117.0(3) . . ?
C54 C55 C58 120.0(3) . . ?
C56 C55 C58 123.0(3) . . ?
C3 C4 C5 121.4(2) . . ?
C33 C32 C31 121.4(2) . . ?
C19 C18 C17 119.3(2) . . ?
C11 C12 C13 121.8(2) . . ?
C10 C11 C12 117.7(2) . . ?
C10 C11 C14 120.7(3) . . ?
C12 C11 C14 121.6(3) . . ?
C9 C10 C11 121.1(2) . . ?
C57 C56 C55 122.0(2) . . ?
C54 C53 C52 121.2(2) . . ?
C42 C43 C38 121.1(3) . . ?
C34 C35 C36 121.6(3) . . ?
C60 C46 C50 121.7(3) . . ?
C60 C46 S3 119.6(2) . . ?
C50 C46 S3 118.65(19) . . ?
C18 C19 C20 121.6(2) . . ?
C41 C40 C39 122.4(3) . . ?
C55 C54 C53 121.6(3) . . ?
C34 C33 C32 118.8(3) . . ?
C3 C2 C1 121.0(3) . . ?
C40 C41 C42 117.3(3) . . ?
C40 C41 C44 121.7(3) . . ?
C42 C41 C44 121.1(3) . . ?
C33 C34 C35 120.7(3) . . ?
C4 C3 C2 119.3(3) . . ?
C41 C42 C43 121.4(3) . . ?
C47 C60 C46 120.4(3) . . ?
C48 C49 C50 120.1(3) . . ?
C47 C48 C49 122.4(3) . . ?
C48 C47 C60 118.3(3) . . ?

loop_
_geom_bond_atom_site_label_1
_geom_bond_atom_site_label_2
_geom_bond_distance
_geom_bond_site_symmetry_2
_geom_bond_publ_flag
S1 C16 1.757(2) . ?
S1 C22 1.877(2) . ?
S2 C1 1.752(2) . ?
S2 C7 1.870(2) . ?
S4 C31 1.751(2) . ?
S4 C51 1.878(2) . ?
S3 C46 1.745(3) . ?
S3 C37 1.869(2) . ?
N1 C21 1.406(2) . ?
N1 C30 1.456(3) . ?
N1 C7 1.468(2) . ?
N2 C6 1.395(3) . ?
N2 C22 1.463(2) . ?
N2 C15 1.457(3) . ?
N4 C50 1.401(3) . ?
N4 C59 1.451(3) . ?
N4 C51 1.456(3) . ?
N3 C36 1.397(3) . ?
N3 C37 1.457(3) . ?
N3 C45 1.468(3) . ?
C7 C8 1.530(3) . ?
C7 C22 1.574(3) . ?
C22 C23 1.532(3) . ?
C23 C28 1.380(3) . ?
C23 C24 1.392(3) . ?
C8 C9 1.389(3) . ?
C8 C13 1.397(3) . ?
C24 C25 1.387(3) . ?
C16 C17 1.388(3) . ?
C16 C21 1.392(3) . ?
C6 C1 1.398(3) . ?
C6 C5 1.405(3) . ?
C21 C20 1.403(3) . ?
C28 C27 1.390(3) . ?
C51 C52 1.526(3) . ?
C51 C37 1.578(3) . ?
C36 C35 1.392(3) . ?
C36 C31 1.405(3) . ?
C13 C12 1.382(3) . ?
C52 C53 1.384(3) . ?
C52 C57 1.398(3) . ?
C37 C38 1.527(3) . ?
C5 C4 1.385(4) . ?
C31 C32 1.378(3) . ?
C38 C39 1.388(3) . ?
C38 C43 1.393(4) . ?
C17 C18 1.385(4) . ?
C25 C26 1.376(3) . ?
C26 C27 1.382(3) . ?
C26 C29 1.512(3) . ?
C9 C10 1.378(3) . ?
C20 C19 1.375(3) . ?
C39 C40 1.385(3) . ?
C57 C56 1.380(4) . ?
C50 C46 1.394(4) . ?
C50 C49 1.406(4) . ?
C1 C2 1.394(3) . ?
C55 C54 1.382(4) . ?
C55 C56 1.393(4) . ?
C55 C58 1.504(4) . ?
C4 C3 1.366(4) . ?
C32 C33 1.373(4) . ?
C18 C19 1.365(4) . ?
C12 C11 1.383(4) . ?
C11 C10 1.384(4) . ?
C11 C14 1.519(3) . ?
C53 C54 1.385(4) . ?
C43 C42 1.380(4) . ?
C35 C34 1.378(4) . ?
C46 C60 1.392(4) . ?
C40 C41 1.365(4) . ?
C33 C34 1.372(4) . ?
C2 C3 1.372(4) . ?
C41 C42 1.385(4) . ?
C41 C44 1.508(4) . ?
C60 C47 1.373(5) . ?
C49 C48 1.380(5) . ?
C48 C47 1.374(6) . ?
